data_7121444
loop_
_publ_author_name
'Nguyen, Tu N.'
'Capano, Gloria'
'G\/ladysiak, Andrzej'
'Ebrahim, Fatmah Mish'
'Eliseeva, Svetlana V.'
'Chidambaram, Arunraj'
'Valizadeh, Bardiya'
'Petoud, St\'ephane'
'Smit, Berend'
'Stylianou, Kyriakos C.'

_publ_section_title
;
 Lanthanide-based near-infrared emitting metal-organic frameworks with
 tunable excitation wavelengths and high quantum yields.
;
_journal_issue 50
_journal_name_full 'Chemical communications (Cambridge, England)'
_journal_page_first 6816
_journal_page_last 6819
_journal_paper_doi 10.1039/c8cc01294f
_journal_volume 54
_journal_year 2018
_chemical_formula_moiety 'C39 H23 N2 O6 Yb, 2(C3 H7 N O)'
_chemical_formula_sum 'C45 H37 N4 O8 Yb'
_chemical_formula_weight 934.82
_space_group_crystal_system monoclinic
_space_group_IT_number 14
_space_group_name_Hall '-P 2ybc'
_space_group_name_H-M_alt 'P 1 21/c 1'
_symmetry_space_group_name_Hall '-P 2ybc'
_symmetry_space_group_name_H-M 'P 1 21/c 1'
_atom_sites_solution_hydrogens geom
_atom_sites_solution_primary dual
_audit_creation_date 2017-09-21
_audit_creation_method
;
Olex2 1.2
(compiled 2017.08.10 svn.r3458 for OlexSys, GUI svn.r5381)
;
_audit_update_record
;
2018-02-12 deposited with the CCDC.
2018-03-26 downloaded from the CCDC.
;
_cell_angle_alpha 90
_cell_angle_beta 95.1330(10)
_cell_angle_gamma 90
_cell_formula_units_Z 4
_cell_length_a 10.4314(2)
_cell_length_b 17.63950(10)
_cell_length_c 21.5389(2)
_cell_measurement_reflns_used 8531
_cell_measurement_temperature 100(2)
_cell_measurement_theta_max 25.6970
_cell_measurement_theta_min 1.5080
_cell_volume 3947.36(9)
_computing_cell_refinement 'CrysAlisPro 1.171.38.43 (Rigaku OD, 2015)'
_computing_data_collection 'CrysAlisPro 1.171.38.43 (Rigaku OD, 2015)'
_computing_data_reduction 'CrysAlisPro 1.171.38.43 (Rigaku OD, 2015)'
_computing_molecular_graphics 'Olex2 (Dolomanov et al., 2009)'
_computing_publication_material 'Olex2 (Dolomanov et al., 2009)'
_computing_structure_refinement 'ShelXL (Sheldrick, 2015)'
_computing_structure_solution 'ShelXT (Sheldrick, 2015)'
_diffrn_ambient_temperature 100.0
_diffrn_detector 'CCD plate'
_diffrn_detector_type PILATUS2M
_diffrn_measured_fraction_theta_full 0.592
_diffrn_measured_fraction_theta_max 0.592
_diffrn_measurement_details
;
List of Runs (angles in degrees, time in seconds):

  # Type    Start    End  Width  t~exp~   \w     \q     \k     \f   Frames
#--------------------------------------------------------------------------
  1  \w      0.00 360.00   1.00    0.25    --    0.00   0.00   0.00  360
;
_diffrn_measurement_device 'abstract diffractometer'
_diffrn_measurement_device_type PILATUS@SNBL
_diffrn_measurement_method '\w scans'
_diffrn_orient_matrix_type 'CrysAlisPro convention (1999,Acta A55,543-557)'
_diffrn_orient_matrix_UB_11 -0.0154577000
_diffrn_orient_matrix_UB_12 -0.0348161000
_diffrn_orient_matrix_UB_13 -0.0166094000
_diffrn_orient_matrix_UB_21 0.0298648000
_diffrn_orient_matrix_UB_22 -0.0214291000
_diffrn_orient_matrix_UB_23 0.0259359000
_diffrn_orient_matrix_UB_31 -0.0608000000
_diffrn_orient_matrix_UB_32 -0.0016766000
_diffrn_orient_matrix_UB_33 0.0135386000
_diffrn_radiation_monochromator 'Si (111)'
_diffrn_radiation_probe x-ray
_diffrn_radiation_type synchrotron
_diffrn_radiation_wavelength 0.72179
_diffrn_reflns_av_R_equivalents 0.0285
_diffrn_reflns_av_unetI/netI 0.0235
_diffrn_reflns_Laue_measured_fraction_full 0.592
_diffrn_reflns_Laue_measured_fraction_max 0.592
_diffrn_reflns_limit_h_max 8
_diffrn_reflns_limit_h_min -8
_diffrn_reflns_limit_k_max 20
_diffrn_reflns_limit_k_min -20
_diffrn_reflns_limit_l_max 25
_diffrn_reflns_limit_l_min -25
_diffrn_reflns_number 14461
_diffrn_reflns_point_group_measured_fraction_full 0.592
_diffrn_reflns_point_group_measured_fraction_max 0.592
_diffrn_reflns_theta_full 25.723
_diffrn_reflns_theta_max 25.723
_diffrn_reflns_theta_min 1.518
_diffrn_source 'European Synchrotron Radiation Facility, BM01 beamline'
_exptl_absorpt_coefficient_mu 2.516
_exptl_absorpt_correction_T_max 1.00000
_exptl_absorpt_correction_T_min 0.76927
_exptl_absorpt_correction_type multi-scan
_exptl_absorpt_process_details
;
CrysAlisPro 1.171.38.43 (Rigaku Oxford Diffraction, 2015)
Empirical absorption correction using spherical harmonics,
 implemented in SCALE3 ABSPACK scaling algorithm.
;
_exptl_crystal_colour colourless
_exptl_crystal_colour_primary colourless
_exptl_crystal_density_diffrn 1.573
_exptl_crystal_description prism
_exptl_crystal_F_000 1876
_exptl_crystal_size_max 0.18
_exptl_crystal_size_mid 0.06
_exptl_crystal_size_min 0.03
_refine_diff_density_max 1.403
_refine_diff_density_min -0.922
_refine_diff_density_rms 0.097
_refine_ls_extinction_method none
_refine_ls_goodness_of_fit_ref 1.050
_refine_ls_hydrogen_treatment constr
_refine_ls_matrix_type full
_refine_ls_number_parameters 522
_refine_ls_number_reflns 4266
_refine_ls_number_restraints 114
_refine_ls_restrained_S_all 1.069
_refine_ls_R_factor_all 0.0295
_refine_ls_R_factor_gt 0.0288
_refine_ls_shift/su_max 0.001
_refine_ls_shift/su_mean 0.000
_refine_ls_structure_factor_coef Fsqd
_refine_ls_weighting_details 'w=1/[\s^2^(Fo^2^)+(0.0518P)^2^+7.3006P] where P=(Fo^2^+2Fc^2^)/3'
_refine_ls_weighting_scheme calc
_refine_ls_wR_factor_gt 0.0789
_refine_ls_wR_factor_ref 0.0795
_reflns_Friedel_coverage 0.000
_reflns_number_gt 4124
_reflns_number_total 4266
_reflns_threshold_expression 'I > 2\s(I)'
_cod_data_source_file c8cc01294f2.cif
_cod_data_source_block SION-100
_cod_depositor_comments 'Adding full bibliography for 7121444--7121445.cif.'
_cod_database_code 7121444
_shelx_shelxl_version_number 2014/7
_shelx_space_group_comment
;
The symmetry employed for this shelxl refinement is uniquely defined
by the following loop, which should always be used as a source of
symmetry information in preference to the above space-group names.
They are only intended as comments.
;
_shelx_estimated_absorpt_t_max 0.928
_shelx_estimated_absorpt_t_min 0.660
_reflns_odcompleteness_completeness 58.87
_reflns_odcompleteness_iscentric 1
_reflns_odcompleteness_theta 25.72
_olex2_refinement_description
;
1. Fixed Uiso
 At 1.2 times of:
  All C(H) groups, All C(H,H) groups
 At 1.5 times of:
  All C(H,H,H) groups
2. Restrained distances
 O2B-C1B \\sim C1B-O1B
 with sigma of 0.02
 C2B-O1B \\sim O2B-C3B
 with sigma of 0.02
 C3B-O1B \\sim C2B-O2B
 with sigma of 0.02
3. Uiso/Uaniso restraints and constraints
C1B \\sim N1B: within 2A with sigma of 0.001 and sigma for terminal atoms of
0.002
Uanis(C13) \\sim Ueq, Uanis(O2) \\sim Ueq: with sigma of 0.005 and sigma for
terminal atoms of 0.02
Uanis(O2B) \\sim Ueq, Uanis(O1B) \\sim Ueq: with sigma of 0.008 and sigma for
terminal atoms of 0.016
Uanis(O2B) = Uanis(O1B)
4. Rigid body (RIGU) restrains
 N2, C39, C38, N1
 with sigma for 1-2 distances of 0.004 and sigma for 1-3 distances of 0.004
 C21, C22, C23, C24, C25, C26
 with sigma for 1-2 distances of 0.004 and sigma for 1-3 distances of 0.004
 O2B, C1B, O1B, N1B, C3B, C2B
 with sigma for 1-2 distances of 0.004 and sigma for 1-3 distances of 0.004
5. Others
 Sof(H1BA)=Sof(O2B)=1-FVAR(1)
 Sof(O1B)=Sof(H1B)=FVAR(1)
6.a Free rotating group:
 O1B(C1B,C2B,C3B,N1B)
6.b Aromatic/amide H refined with riding coordinates:
 C2(H2), C4(H4), C6(H6), C8(H8), C9(H9), C11(H11), C12(H12), C15(H15),
 C16(H16), C18(H18), C19(H19), C22(H22), C23(H23), C25(H25), C26(H26), C28(H28),
  C29(H29), C30(H30), C32(H32), C33(H33), C35(H35), C36(H36), C37(H37),
 C1A(H1A), C1B(H1B), C1B(H1BA)
6.c Idealised Me refined as rotating group:
 C2A(H2AA,H2AB,H2AC), C3A(H3AA,H3AB,H3AC), C2B(H2BA,H2BB,H2BC), C3B(H3BA,H3BB,
 H3BC)
;
_olex2_submission_special_instructions 'No special instructions were received'
_oxdiff_exptl_absorpt_empirical_details
;
Empirical correction (ABSPACK) includes:
- Absorption correction using spherical harmonics
- Frame scaling
;
_oxdiff_exptl_absorpt_empirical_full_max 1.440
_oxdiff_exptl_absorpt_empirical_full_min 0.717

loop_
_space_group_symop_operation_xyz
'x, y, z'
'-x, y+1/2, -z+1/2'
'-x, -y, -z'
'x, -y-1/2, z-1/2'

loop_
_atom_site_label
_atom_site_type_symbol
_atom_site_fract_x
_atom_site_fract_y
_atom_site_fract_z
_atom_site_U_iso_or_equiv
_atom_site_adp_type
_atom_site_occupancy
_atom_site_site_symmetry_order
_atom_site_calc_flag
_atom_site_refinement_flags_posn
_atom_site_refinement_flags_adp
_atom_site_refinement_flags_occupancy
_atom_site_disorder_assembly
_atom_site_disorder_group
C1 C 0.5483(5) 0.6258(2) 0.40598(19) 0.0200(13) Uani 1 1 d . . . . .
C2 C 0.5866(6) 0.5561(2) 0.4310(2) 0.0230(15) Uani 1 1 d . . . . .
H2 H 0.6539 0.5544 0.4638 0.028 Uiso 1 1 calc R . . . .
C3 C 0.5292(5) 0.4883(2) 0.4094(2) 0.0213(14) Uani 1 1 d . . . . .
C4 C 0.4264(5) 0.4932(2) 0.3632(2) 0.0239(14) Uani 1 1 d . . . . .
H4 H 0.3832 0.4481 0.3491 0.029 Uiso 1 1 calc R . . . .
C5 C 0.3859(5) 0.5624(2) 0.3371(2) 0.0211(14) Uani 1 1 d . . . . .
C6 C 0.4476(5) 0.6286(2) 0.3593(2) 0.0230(14) Uani 1 1 d . . . . .
H6 H 0.4202 0.6762 0.3423 0.028 Uiso 1 1 calc R . . . .
C7 C 0.6185(5) 0.6966(2) 0.42622(19) 0.0202(14) Uani 1 1 d . . . . .
C8 C 0.5510(5) 0.7647(2) 0.4302(2) 0.0212(13) Uani 1 1 d . . . . .
H8 H 0.4601 0.7656 0.4213 0.025 Uiso 1 1 calc R . . . .
C9 C 0.6172(5) 0.8311(2) 0.4471(2) 0.0204(14) Uani 1 1 d . . . . .
H9 H 0.5709 0.8771 0.4507 0.024 Uiso 1 1 calc R . . . .
C10 C 0.7494(5) 0.8309(2) 0.4588(2) 0.0214(14) Uani 1 1 d . . . . .
C11 C 0.8160(5) 0.7626(2) 0.4562(2) 0.0244(14) Uani 1 1 d . . . . .
H11 H 0.9069 0.7617 0.4649 0.029 Uiso 1 1 calc R . . . .
C12 C 0.7499(5) 0.6963(2) 0.4410(2) 0.0251(14) Uani 1 1 d . . . . .
H12 H 0.7958 0.6497 0.4408 0.030 Uiso 1 1 calc R . . . .
C13 C 0.8228(7) 0.9036(2) 0.4706(2) 0.0163(14) Uani 1 1 d . U . . .
C14 C 0.5796(5) 0.4132(2) 0.4323(2) 0.0217(14) Uani 1 1 d . . . . .
C15 C 0.6999(6) 0.4080(3) 0.4662(3) 0.0404(17) Uani 1 1 d . . . . .
H15 H 0.7469 0.4531 0.4767 0.048 Uiso 1 1 calc R . . . .
C16 C 0.7515(6) 0.3393(2) 0.4846(3) 0.0377(17) Uani 1 1 d . . . . .
H16 H 0.8339 0.3372 0.5072 0.045 Uiso 1 1 calc R . . . .
C17 C 0.6842(5) 0.2725(2) 0.47050(19) 0.0209(13) Uani 1 1 d . . . . .
C18 C 0.5642(5) 0.2769(2) 0.4387(2) 0.0236(14) Uani 1 1 d . . . . .
H18 H 0.5167 0.2317 0.4294 0.028 Uiso 1 1 calc R . . . .
C19 C 0.5113(5) 0.3462(2) 0.4199(2) 0.0258(14) Uani 1 1 d . . . . .
H19 H 0.4277 0.3480 0.3985 0.031 Uiso 1 1 calc R . . . .
C20 C 0.7433(5) 0.1993(2) 0.4925(2) 0.0210(14) Uani 1 1 d . . . . .
C21 C 0.2876(6) 0.5644(2) 0.2827(2) 0.0215(14) Uani 1 1 d . U . . .
C22 C 0.1858(5) 0.5134(2) 0.2763(2) 0.0261(13) Uani 1 1 d . U . . .
H22 H 0.1720 0.4798 0.3095 0.031 Uiso 1 1 calc R . . . .
C23 C 0.1041(5) 0.5112(2) 0.2219(2) 0.0240(13) Uani 1 1 d . U . . .
H23 H 0.0341 0.4765 0.2185 0.029 Uiso 1 1 calc R . . . .
C24 C 0.1232(5) 0.5589(2) 0.1725(2) 0.0188(13) Uani 1 1 d . U . . .
C25 C 0.2233(5) 0.6107(2) 0.1788(2) 0.0214(12) Uani 1 1 d . U . . .
H25 H 0.2369 0.6440 0.1454 0.026 Uiso 1 1 calc R . . . .
C26 C 0.3033(5) 0.6143(2) 0.2332(2) 0.0237(13) Uani 1 1 d . U . . .
H26 H 0.3700 0.6510 0.2373 0.028 Uiso 1 1 calc R . . . .
C27 C 0.0462(6) 0.5487(2) 0.1110(2) 0.0217(15) Uani 1 1 d . . . . .
C28 C 1.4270(7) 1.0062(2) 0.4182(2) 0.0220(17) Uani 1 1 d . . . . .
H28 H 1.4195 1.0370 0.4539 0.026 Uiso 1 1 calc R . . . .
C29 C 1.5367(7) 1.0135(2) 0.3871(3) 0.0281(17) Uani 1 1 d . . . . .
H29 H 1.6023 1.0484 0.4013 0.034 Uiso 1 1 calc R . . . .
C30 C 1.5496(6) 0.9699(3) 0.3355(2) 0.0322(15) Uani 1 1 d . . . . .
H30 H 1.6250 0.9731 0.3140 0.039 Uiso 1 1 calc R . . . .
C31 C 1.4495(7) 0.9204(2) 0.3150(3) 0.0279(19) Uani 1 1 d . . . . .
C32 C 1.4535(6) 0.8740(3) 0.2589(3) 0.0369(16) Uani 1 1 d . . . . .
H32 H 1.5269 0.8756 0.2358 0.044 Uiso 1 1 calc R . . . .
C33 C 1.3540(8) 0.8293(3) 0.2401(3) 0.040(2) Uani 1 1 d . . . . .
H33 H 1.3574 0.8004 0.2031 0.048 Uiso 1 1 calc R . . . .
C34 C 1.2431(7) 0.8238(3) 0.2739(3) 0.0303(18) Uani 1 1 d . . . . .
C35 C 1.1388(8) 0.7772(3) 0.2552(3) 0.0408(19) Uani 1 1 d . . . . .
H35 H 1.1386 0.7480 0.2181 0.049 Uiso 1 1 calc R . . . .
C36 C 1.0378(8) 0.7741(3) 0.2906(3) 0.049(2) Uani 1 1 d . . . . .
H36 H 0.9657 0.7429 0.2781 0.058 Uiso 1 1 calc R . . . .
C37 C 1.0396(6) 0.8169(3) 0.3456(3) 0.0380(17) Uani 1 1 d . . . . .
H37 H 0.9693 0.8131 0.3706 0.046 Uiso 1 1 calc R . . . .
C38 C 1.3419(7) 0.9165(2) 0.3488(3) 0.0193(15) Uani 1 1 d . U . . .
C39 C 1.2370(6) 0.8668(2) 0.3288(2) 0.0229(15) Uani 1 1 d . U . . .
N1 N 1.3315(4) 0.95873(18) 0.40113(16) 0.0218(11) Uani 1 1 d . U . . .
N2 N 1.1375(5) 0.86268(19) 0.3637(2) 0.0248(13) Uani 1 1 d . U . . .
O1 O 0.7671(3) 0.95758(15) 0.49626(14) 0.0219(9) Uani 1 1 d . . . . .
O2 O 0.9339(4) 0.90630(15) 0.45425(15) 0.0201(10) Uani 1 1 d . U . . .
O3 O 0.8579(3) 0.19817(15) 0.51454(16) 0.0292(10) Uani 1 1 d . . . . .
O4 O 0.6760(3) 0.13847(14) 0.49007(14) 0.0239(9) Uani 1 1 d . . . . .
O5 O -0.0605(3) 0.51566(16) 0.10966(14) 0.0240(9) Uani 1 1 d . . . . .
O6 O 0.0977(4) 0.57224(14) 0.06447(16) 0.0267(10) Uani 1 1 d . . . . .
Yb1 Yb 1.14443(2) 0.93258(2) 0.46450(2) 0.01815(15) Uani 1 1 d . . . . .
C1A C 0.2895(6) 0.2531(3) 0.2771(3) 0.0484(18) Uani 1 1 d . . . . .
H1A H 0.3177 0.2522 0.2364 0.058 Uiso 1 1 calc R . . . .
C2A C 0.2678(8) 0.1162(3) 0.2684(4) 0.084(3) Uani 1 1 d . . . . .
H2AA H 0.2928 0.1257 0.2264 0.125 Uiso 1 1 calc GR . . . .
H2AB H 0.1833 0.0915 0.2657 0.125 Uiso 1 1 calc GR . . . .
H2AC H 0.3316 0.0831 0.2909 0.125 Uiso 1 1 calc GR . . . .
C3A C 0.2174(8) 0.1839(4) 0.3639(4) 0.074(2) Uani 1 1 d . . . . .
H3AA H 0.2634 0.1435 0.3879 0.111 Uiso 1 1 calc GR . . . .
H3AB H 0.1248 0.1735 0.3609 0.111 Uiso 1 1 calc GR . . . .
H3AC H 0.2347 0.2326 0.3849 0.111 Uiso 1 1 calc GR . . . .
N1A N 0.2613(5) 0.1869(2) 0.3013(3) 0.0517(16) Uani 1 1 d . . . . .
O1A O 0.2829(4) 0.3156(2) 0.30177(18) 0.0501(12) Uani 1 1 d . . . . .
O1B O 0.1188(10) 0.4666(6) 0.4752(4) 0.169(5) Uani 0.383(11) 1 d D U P A 1
C1B C 0.0327(7) 0.4835(4) 0.4358(3) 0.114(2) Uani 1 1 d DG U . . .
H1B H 0.0010 0.5340 0.4365 0.137 Uiso 0.383(11) 1 calc R . P A 1
H1BA H 0.0993 0.4674 0.4658 0.137 Uiso 0.617(11) 1 calc R . P A 2
C2B C 0.0201(11) 0.3586(4) 0.3864(5) 0.164(5) Uani 1 1 d DG U . . .
H2BA H 0.0520 0.3501 0.3456 0.247 Uiso 1 1 calc GR . . . .
H2BB H -0.0521 0.3243 0.3916 0.247 Uiso 1 1 calc GR . . . .
H2BC H 0.0894 0.3486 0.4192 0.247 Uiso 1 1 calc GR . . . .
C3B C -0.1252(7) 0.4622(5) 0.3457(3) 0.107(3) Uani 1 1 d DG U . . .
H3BA H -0.2040 0.4338 0.3515 0.160 Uiso 1 1 calc GR . . . .
H3BB H -0.1004 0.4538 0.3034 0.160 Uiso 1 1 calc GR . . . .
H3BC H -0.1405 0.5164 0.3518 0.160 Uiso 1 1 calc GR . . . .
N1B N -0.0226(6) 0.4367(3) 0.3907(2) 0.113(2) Uani 1 1 d G U . . .
O2B O -0.0156(15) 0.5555(6) 0.4342(8) 0.169(5) Uani 0.617(11) 1 d D U P A 2

loop_
_atom_site_aniso_label
_atom_site_aniso_U_11
_atom_site_aniso_U_22
_atom_site_aniso_U_33
_atom_site_aniso_U_23
_atom_site_aniso_U_13
_atom_site_aniso_U_12
C1 0.019(4) 0.0160(19) 0.025(2) 0.0012(16) 0.005(2) 0.0000(19)
C2 0.020(4) 0.0167(19) 0.031(2) -0.0015(16) -0.004(3) 0.0014(19)
C3 0.021(4) 0.0145(19) 0.028(2) 0.0010(16) 0.002(3) 0.0005(19)
C4 0.026(4) 0.0144(18) 0.030(2) -0.0021(16) -0.002(3) -0.0064(19)
C5 0.014(4) 0.019(2) 0.030(2) -0.0003(15) 0.001(3) -0.0008(18)
C6 0.023(4) 0.0130(18) 0.032(2) 0.0010(16) 0.000(3) 0.0007(19)
C7 0.021(4) 0.0149(19) 0.025(2) 0.0015(15) 0.000(2) -0.0018(19)
C8 0.013(4) 0.0199(19) 0.031(2) 0.0008(17) 0.000(2) -0.001(2)
C9 0.020(4) 0.0134(18) 0.027(2) -0.0009(16) 0.002(3) 0.0026(19)
C10 0.019(4) 0.0158(19) 0.028(2) -0.0009(16) -0.003(3) 0.0010(19)
C11 0.012(4) 0.020(2) 0.040(3) -0.0012(18) 0.000(3) 0.003(2)
C12 0.026(4) 0.0135(18) 0.035(2) -0.0015(16) -0.002(3) 0.0051(19)
C13 0.008(4) 0.0159(18) 0.024(2) 0.0017(16) -0.001(3) 0.000(2)
C14 0.022(4) 0.0154(18) 0.028(2) 0.0002(17) 0.002(3) 0.001(2)
C15 0.031(4) 0.016(2) 0.071(4) 0.002(2) -0.014(3) -0.001(2)
C16 0.028(4) 0.021(2) 0.061(3) 0.001(2) -0.013(3) 0.003(2)
C17 0.017(4) 0.017(2) 0.029(2) 0.0006(16) 0.005(3) 0.003(2)
C18 0.024(4) 0.0150(19) 0.031(2) 0.0003(17) 0.002(3) -0.003(2)
C19 0.026(4) 0.0174(19) 0.032(2) 0.0030(17) -0.005(3) 0.000(2)
C20 0.016(4) 0.018(2) 0.029(2) -0.0020(16) 0.001(3) 0.002(2)
C21 0.022(4) 0.0152(19) 0.027(2) -0.0012(14) 0.002(2) 0.0008(17)
C22 0.026(4) 0.024(2) 0.027(2) 0.0013(16) -0.001(2) -0.004(2)
C23 0.017(3) 0.024(2) 0.032(2) -0.0017(16) 0.003(2) -0.004(2)
C24 0.010(3) 0.0178(18) 0.029(2) -0.0028(15) 0.003(2) 0.0055(17)
C25 0.020(3) 0.0127(17) 0.031(2) 0.0016(15) 0.000(2) 0.0018(17)
C26 0.022(4) 0.0136(17) 0.035(2) 0.0006(16) -0.002(2) -0.0014(18)
C27 0.025(5) 0.0133(18) 0.027(3) -0.0014(18) 0.003(3) 0.005(2)
C28 0.015(5) 0.020(2) 0.031(3) 0.0038(18) 0.003(3) 0.002(2)
C29 0.020(5) 0.025(2) 0.040(3) 0.006(2) 0.007(3) 0.000(2)
C30 0.020(4) 0.031(2) 0.048(3) 0.012(2) 0.015(3) 0.004(2)
C31 0.024(5) 0.023(2) 0.038(3) 0.007(2) 0.010(4) 0.009(2)
C32 0.038(5) 0.031(2) 0.045(3) 0.005(2) 0.026(3) 0.009(3)
C33 0.051(6) 0.031(3) 0.039(3) -0.007(2) 0.010(4) 0.005(3)
C34 0.027(5) 0.031(2) 0.035(3) -0.008(2) 0.011(4) 0.003(3)
C35 0.033(6) 0.043(3) 0.047(3) -0.020(2) 0.004(4) 0.004(3)
C36 0.033(6) 0.044(3) 0.067(4) -0.032(3) -0.006(4) -0.006(3)
C37 0.028(5) 0.040(3) 0.047(3) -0.019(2) 0.009(3) -0.008(3)
C38 0.011(4) 0.0183(18) 0.030(2) 0.0030(17) 0.010(3) 0.006(2)
C39 0.013(4) 0.0197(19) 0.037(3) -0.0028(18) 0.006(3) 0.005(2)
N1 0.020(3) 0.0176(16) 0.0280(19) 0.0034(14) 0.005(2) 0.0037(17)
N2 0.015(4) 0.0216(17) 0.039(2) -0.0078(16) 0.006(2) -0.0041(19)
O1 0.012(2) 0.0147(14) 0.0387(17) -0.0040(12) -0.0017(17) 0.0011(14)
O2 0.007(3) 0.0183(13) 0.0355(18) 0.0008(12) 0.0030(19) -0.0012(16)
O3 0.022(3) 0.0152(14) 0.0491(19) -0.0020(13) -0.0051(19) 0.0020(13)
O4 0.018(2) 0.0144(13) 0.0387(17) 0.0047(12) 0.0004(17) -0.0002(13)
O5 0.016(3) 0.0249(15) 0.0307(17) -0.0051(12) -0.0002(17) -0.0027(16)
O6 0.032(3) 0.0197(15) 0.0287(19) -0.0026(12) 0.004(2) -0.0041(14)
Yb1 0.0157(3) 0.01086(12) 0.02716(15) -0.00088(6) -0.00230(15) 0.00038(7)
C1A 0.039(5) 0.047(3) 0.058(4) 0.007(3) -0.004(3) -0.013(3)
C2A 0.088(7) 0.040(3) 0.118(6) -0.005(4) -0.015(5) 0.002(4)
C3A 0.084(7) 0.056(4) 0.084(5) 0.028(4) 0.018(5) -0.014(4)
N1A 0.043(4) 0.034(2) 0.075(4) 0.007(2) -0.005(3) -0.006(2)
O1A 0.052(3) 0.039(2) 0.057(2) 0.0061(17) -0.006(2) -0.0146(19)
O1B 0.153(8) 0.151(6) 0.189(8) -0.035(5) -0.065(7) 0.031(5)
C1B 0.101(5) 0.138(5) 0.097(4) -0.027(3) -0.020(4) 0.005(4)
C2B 0.209(14) 0.137(7) 0.151(10) -0.018(7) 0.032(10) 0.043(8)
C3B 0.086(7) 0.157(8) 0.077(5) 0.007(6) 0.006(5) -0.017(6)
N1B 0.100(5) 0.137(5) 0.095(4) -0.027(3) -0.021(4) 0.005(4)
O2B 0.153(8) 0.151(6) 0.189(8) -0.035(5) -0.065(7) 0.031(5)

loop_
_atom_type_symbol
_atom_type_description
_atom_type_scat_dispersion_real
_atom_type_scat_dispersion_imag
_atom_type_scat_source
C C 0.0040 0.0020 'International Tables Vol C Tables 4.2.6.8 and 6.1.1.4'
H H 0.0000 0.0000 'International Tables Vol C Tables 4.2.6.8 and 6.1.1.4'
N N 0.0070 0.0030 'International Tables Vol C Tables 4.2.6.8 and 6.1.1.4'
O O 0.0120 0.0060 'International Tables Vol C Tables 4.2.6.8 and 6.1.1.4'
Yb Yb -0.2350 5.9500 'International Tables Vol C Tables 4.2.6.8 and 6.1.1.4'

loop_
_geom_angle_atom_site_label_1
_geom_angle_atom_site_label_2
_geom_angle_atom_site_label_3
_geom_angle
_geom_angle_site_symmetry_1
_geom_angle_site_symmetry_3
C2 C1 C6 119.0(4) . .
C2 C1 C7 120.7(4) . .
C6 C1 C7 120.2(3) . .
C1 C2 H2 119.0 . .
C1 C2 C3 121.9(4) . .
C3 C2 H2 119.0 . .
C2 C3 C4 117.6(4) . .
C2 C3 C14 121.4(4) . .
C4 C3 C14 121.0(4) . .
C3 C4 H4 119.1 . .
C5 C4 C3 121.7(4) . .
C5 C4 H4 119.1 . .
C4 C5 C6 118.7(4) . .
C4 C5 C21 120.0(3) . .
C6 C5 C21 121.0(3) . .
C1 C6 C5 121.0(4) . .
C1 C6 H6 119.5 . .
C5 C6 H6 119.5 . .
C8 C7 C1 120.0(4) . .
C12 C7 C1 121.1(4) . .
C12 C7 C8 119.0(4) . .
C7 C8 H8 120.1 . .
C9 C8 C7 119.9(5) . .
C9 C8 H8 120.1 . .
C8 C9 H9 119.7 . .
C10 C9 C8 120.7(4) . .
C10 C9 H9 119.7 . .
C9 C10 C11 119.2(4) . .
C9 C10 C13 121.0(4) . .
C11 C10 C13 119.7(5) . .
C10 C11 H11 119.9 . .
C12 C11 C10 120.1(5) . .
C12 C11 H11 119.9 . .
C7 C12 C11 121.0(4) . .
C7 C12 H12 119.5 . .
C11 C12 H12 119.5 . .
O1 C13 C10 117.9(6) . .
O2 C13 C10 117.3(4) . .
O2 C13 O1 124.8(4) . .
C15 C14 C3 120.3(4) . .
C19 C14 C3 122.0(4) . .
C19 C14 C15 117.7(4) . .
C14 C15 H15 119.3 . .
C16 C15 C14 121.3(4) . .
C16 C15 H15 119.3 . .
C15 C16 H16 119.7 . .
C15 C16 C17 120.5(5) . .
C17 C16 H16 119.7 . .
C16 C17 C20 118.6(4) . .
C18 C17 C16 118.7(4) . .
C18 C17 C20 122.7(4) . .
C17 C18 H18 119.5 . .
C17 C18 C19 121.1(4) . .
C19 C18 H18 119.5 . .
C14 C19 H19 119.7 . .
C18 C19 C14 120.6(4) . .
C18 C19 H19 119.7 . .
C17 C20 Yb1 178.3(3) . 3_766
O3 C20 C17 119.4(4) . .
O3 C20 O4 120.4(4) . .
O3 C20 Yb1 59.3(2) . 3_766
O4 C20 C17 120.2(4) . .
O4 C20 Yb1 61.1(2) . 3_766
C22 C21 C5 122.0(4) . .
C22 C21 C26 118.1(4) . .
C26 C21 C5 119.6(4) . .
C21 C22 H22 119.7 . .
C23 C22 C21 120.6(4) . .
C23 C22 H22 119.7 . .
C22 C23 H23 119.6 . .
C24 C23 C22 120.8(4) . .
C24 C23 H23 119.6 . .
C23 C24 C25 119.0(4) . .
C23 C24 C27 120.3(4) . .
C25 C24 C27 120.4(4) . .
C24 C25 H25 119.8 . .
C26 C25 C24 120.5(4) . .
C26 C25 H25 119.8 . .
C21 C26 H26 119.5 . .
C25 C26 C21 121.0(4) . .
C25 C26 H26 119.5 . .
C24 C27 Yb1 141.9(3) . 2_645
O5 C27 C24 118.7(5) . .
O5 C27 Yb1 35.0(2) . 2_645
O6 C27 C24 115.7(5) . .
O6 C27 O5 125.5(4) . .
O6 C27 Yb1 95.7(3) . 2_645
C29 C28 H28 118.1 . .
N1 C28 H28 118.1 . .
N1 C28 C29 123.9(5) . .
C28 C29 H29 120.4 . .
C30 C29 C28 119.1(5) . .
C30 C29 H29 120.4 . .
C29 C30 H30 120.6 . .
C29 C30 C31 118.9(6) . .
C31 C30 H30 120.6 . .
C30 C31 C32 122.3(7) . .
C38 C31 C30 118.5(5) . .
C38 C31 C32 119.2(5) . .
C31 C32 H32 120.0 . .
C33 C32 C31 120.1(7) . .
C33 C32 H32 120.0 . .
C32 C33 H33 119.0 . .
C32 C33 C34 122.0(5) . .
C34 C33 H33 119.0 . .
C35 C34 C33 122.8(5) . .
C35 C34 C39 117.8(7) . .
C39 C34 C33 119.4(5) . .
C34 C35 H35 120.4 . .
C36 C35 C34 119.2(6) . .
C36 C35 H35 120.4 . .
C35 C36 H36 120.0 . .
C35 C36 C37 120.0(6) . .
C37 C36 H36 120.0 . .
C36 C37 H37 119.2 . .
N2 C37 C36 121.7(7) . .
N2 C37 H37 119.2 . .
C31 C38 C39 120.1(5) . .
N1 C38 C31 122.1(5) . .
N1 C38 C39 117.7(7) . .
C34 C39 C38 119.2(7) . .
N2 C39 C34 122.5(5) . .
N2 C39 C38 118.3(5) . .
C28 N1 C38 117.4(6) . .
C28 N1 Yb1 124.3(4) . .
C38 N1 Yb1 118.0(4) . .
C37 N2 C39 118.8(4) . .
C37 N2 Yb1 121.1(4) . .
C39 N2 Yb1 120.0(3) . .
C13 O1 Yb1 127.9(4) . 3_776
C13 O2 Yb1 155.9(3) . .
C20 O3 Yb1 93.6(2) . 3_766
C20 O4 Yb1 90.9(3) . 3_766
C27 O5 Yb1 126.7(3) . 2_645
C27 O6 Yb1 154.1(3) . 4_475
C20 Yb1 C27 161.37(11) 3_766 2_655
C20 Yb1 Yb1 130.86(11) 3_766 3_776
C27 Yb1 Yb1 52.60(10) 2_655 3_776
N1 Yb1 C20 90.60(14) . 3_766
N1 Yb1 C27 94.82(13) . 2_655
N1 Yb1 Yb1 134.70(7) . 3_776
N2 Yb1 C20 81.49(12) . 3_766
N2 Yb1 C27 84.60(12) . 2_655
N2 Yb1 N1 65.33(15) . .
N2 Yb1 Yb1 128.84(11) . 3_776
O1 Yb1 C20 116.88(12) 3_776 3_766
O1 Yb1 C27 81.76(10) 3_776 2_655
O1 Yb1 N1 74.79(12) 3_776 .
O1 Yb1 N2 136.38(14) 3_776 .
O1 Yb1 O3 140.77(10) 3_776 3_766
O1 Yb1 O4 91.00(10) 3_776 3_766
O1 Yb1 O5 80.26(10) 3_776 2_655
O1 Yb1 Yb1 70.46(9) 3_776 3_776
O2 Yb1 C20 104.15(13) . 3_766
O2 Yb1 C27 61.42(12) . 2_655
O2 Yb1 N1 141.73(11) . .
O2 Yb1 N2 81.94(15) . .
O2 Yb1 O1 125.12(11) . 3_776
O2 Yb1 O3 77.80(11) . 3_766
O2 Yb1 O4 131.20(10) . 3_766
O2 Yb1 O5 75.65(12) . 2_655
O2 Yb1 O6 77.99(13) . 4_676
O2 Yb1 Yb1 55.06(8) . 3_776
O3 Yb1 C20 27.11(12) 3_766 3_766
O3 Yb1 C27 135.22(11) 3_766 2_655
O3 Yb1 N1 107.76(12) 3_766 .
O3 Yb1 N2 71.44(12) 3_766 .
O3 Yb1 O4 55.10(10) 3_766 3_766
O3 Yb1 Yb1 117.53(9) 3_766 3_776
O4 Yb1 C20 27.99(12) 3_766 3_766
O4 Yb1 C27 166.86(13) 3_766 2_655
O4 Yb1 N1 72.62(11) 3_766 .
O4 Yb1 N2 93.30(12) 3_766 .
O4 Yb1 Yb1 134.79(8) 3_766 3_776
O5 Yb1 C20 155.59(12) 2_655 3_766
O5 Yb1 C27 18.34(14) 2_655 2_655
O5 Yb1 N1 76.76(12) 2_655 .
O5 Yb1 N2 74.28(11) 2_655 .
O5 Yb1 O3 138.94(10) 2_655 3_766
O5 Yb1 O4 149.37(13) 2_655 3_766
O5 Yb1 Yb1 69.58(9) 2_655 3_776
O6 Yb1 C20 76.46(13) 4_676 3_766
O6 Yb1 C27 109.43(13) 4_676 2_655
O6 Yb1 N1 140.23(13) 4_676 .
O6 Yb1 N2 145.34(13) 4_676 .
O6 Yb1 O1 78.01(11) 4_676 3_776
O6 Yb1 O3 76.84(11) 4_676 3_766
O6 Yb1 O4 79.47(12) 4_676 3_766
O6 Yb1 O5 126.22(12) 4_676 2_655
O6 Yb1 Yb1 56.87(8) 4_676 3_776
N1A C1A H1A 116.6 . .
O1A C1A H1A 116.6 . .
O1A C1A N1A 126.8(6) . .
H2AA C2A H2AB 109.5 . .
H2AA C2A H2AC 109.5 . .
H2AB C2A H2AC 109.5 . .
N1A C2A H2AA 109.5 . .
N1A C2A H2AB 109.5 . .
N1A C2A H2AC 109.5 . .
H3AA C3A H3AB 109.5 . .
H3AA C3A H3AC 109.5 . .
H3AB C3A H3AC 109.5 . .
N1A C3A H3AA 109.5 . .
N1A C3A H3AB 109.5 . .
N1A C3A H3AC 109.5 . .
C1A N1A C2A 123.3(6) . .
C1A N1A C3A 119.7(5) . .
C2A N1A C3A 117.0(5) . .
O1B C1B H1B 117.0 . .
O1B C1B N1B 126.0 . .
N1B C1B H1B 117.0 . .
N1B C1B H1BA 122.8 . .
N1B C1B O2B 114.5(6) . .
O2B C1B H1BA 122.8 . .
H2BA C2B H2BB 109.5 . .
H2BA C2B H2BC 109.5 . .
H2BB C2B H2BC 109.5 . .
N1B C2B H2BA 109.5 . .
N1B C2B H2BB 109.5 . .
N1B C2B H2BC 109.5 . .
H3BA C3B H3BB 109.5 . .
H3BA C3B H3BC 109.5 . .
H3BB C3B H3BC 109.5 . .
N1B C3B H3BA 109.5 . .
N1B C3B H3BB 109.5 . .
N1B C3B H3BC 109.5 . .
C1B N1B C2B 120.5 . .
C1B N1B C3B 121.8 . .
C3B N1B C2B 117.7 . .

loop_
_geom_bond_atom_site_label_1
_geom_bond_atom_site_label_2
_geom_bond_distance
_geom_bond_site_symmetry_2
C1 C2 1.387(5) .
C1 C6 1.388(6) .
C1 C7 1.492(5) .
C2 H2 0.9500 .
C2 C3 1.399(6) .
C3 C4 1.399(6) .
C3 C14 1.494(5) .
C4 H4 0.9500 .
C4 C5 1.393(5) .
C5 C6 1.397(5) .
C5 C21 1.487(6) .
C6 H6 0.9500 .
C7 C8 1.400(6) .
C7 C12 1.380(7) .
C8 H8 0.9500 .
C8 C9 1.393(6) .
C9 H9 0.9500 .
C9 C10 1.379(7) .
C10 C11 1.394(6) .
C10 C13 1.502(6) .
C11 H11 0.9500 .
C11 C12 1.383(6) .
C12 H12 0.9500 .
C13 O1 1.268(6) .
C13 O2 1.242(6) .
C14 C15 1.396(7) .
C14 C19 1.393(6) .
C15 H15 0.9500 .
C15 C16 1.371(6) .
C16 H16 0.9500 .
C16 C17 1.390(6) .
C17 C18 1.375(7) .
C17 C20 1.490(6) .
C18 H18 0.9500 .
C18 C19 1.386(6) .
C19 H19 0.9500 .
C20 O3 1.246(6) .
C20 O4 1.281(5) .
C20 Yb1 2.729(4) 3_766
C21 C22 1.389(7) .
C21 C26 1.403(6) .
C22 H22 0.9500 .
C22 C23 1.386(6) .
C23 H23 0.9500 .
C23 C24 1.385(6) .
C24 C25 1.385(7) .
C24 C27 1.498(6) .
C25 H25 0.9500 .
C25 C26 1.378(6) .
C26 H26 0.9500 .
C27 O5 1.254(6) .
C27 O6 1.249(6) .
C27 Yb1 3.195(5) 2_645
C28 H28 0.9500 .
C28 C29 1.383(7) .
C28 N1 1.328(6) .
C29 H29 0.9500 .
C29 C30 1.367(8) .
C30 H30 0.9500 .
C30 C31 1.402(8) .
C31 C32 1.463(8) .
C31 C38 1.393(8) .
C32 H32 0.9500 .
C32 C33 1.337(8) .
C33 H33 0.9500 .
C33 C34 1.424(9) .
C34 C35 1.393(9) .
C34 C39 1.411(7) .
C35 H35 0.9500 .
C35 C36 1.356(9) .
C36 H36 0.9500 .
C36 C37 1.405(8) .
C37 H37 0.9500 .
C37 N2 1.332(7) .
C38 C39 1.437(8) .
C38 N1 1.364(7) .
C39 N2 1.337(7) .
N1 Yb1 2.522(4) .
N2 Yb1 2.491(4) .
O1 Yb1 2.276(3) 3_776
O2 Yb1 2.236(4) .
O3 Yb1 2.351(3) 3_766
O4 Yb1 2.390(3) 3_766
O5 Yb1 2.284(3) 2_645
O6 Yb1 2.251(4) 4_475
Yb1 C20 2.729(4) 3_766
Yb1 C27 3.195(5) 2_655
Yb1 O1 2.276(3) 3_776
Yb1 O3 2.351(3) 3_766
Yb1 O4 2.390(3) 3_766
Yb1 O5 2.284(3) 2_655
Yb1 O6 2.251(4) 4_676
Yb1 Yb1 4.2309(4) 3_776
C1A H1A 0.9500 .
C1A N1A 1.322(7) .
C1A O1A 1.228(7) .
C2A H2AA 0.9800 .
C2A H2AB 0.9800 .
C2A H2AC 0.9800 .
C2A N1A 1.440(8) .
C3A H3AA 0.9800 .
C3A H3AB 0.9800 .
C3A H3AC 0.9800 .
C3A N1A 1.463(9) .
O1B C1B 1.2162 .
C1B H1B 0.9500 .
C1B H1BA 0.9500 .
C1B N1B 1.3622 .
C1B O2B 1.366(11) .
C2B H2BA 0.9800 .
C2B H2BB 0.9800 .
C2B H2BC 0.9800 .
C2B N1B 1.4537 .
C3B H3BA 0.9800 .
C3B H3BB 0.9800 .
C3B H3BC 0.9800 .
C3B N1B 1.4505 .
